data_7701799
loop_
_publ_author_name
'Hu, Min-Na'
'Zhang, Wen-Qian'
'Liu, Hua'
'He, Peng-Xiu'
'Liu, Ping'
'Wang, Yao-Yu'
'Li, Jian-Li'

_publ_section_title
;
 Five complexes based on a new racemic tetraoxaspiro ligand: correlation
 of potential coordination preferences with the structure, magnetic
 properties and luminescence properties.
;
_journal_issue 12
_journal_name_full 'Dalton transactions (Cambridge, England : 2003)'
_journal_page_first 3862
_journal_page_last 3873
_journal_paper_doi 10.1039/c8dt04051f
_journal_volume 48
_journal_year 2019
_chemical_formula_sum 'C44 H54 Cd2 Cl4 N6 O10'
_chemical_formula_weight 1193.53
_space_group_crystal_system monoclinic
_space_group_IT_number 4
_space_group_name_Hall 'P 2yb'
_space_group_name_H-M_alt 'P 1 21 1'
_atom_sites_solution_hydrogens geom
_audit_block_doi 10.5517/ccdc.csd.cc205mpj
_audit_creation_method SHELXL-2014/7
_audit_update_record
;
2018-12-25 deposited with the CCDC.
2019-01-09 downloaded from the CCDC.
;
_cell_angle_alpha 90
_cell_angle_beta 96.932(5)
_cell_angle_gamma 90
_cell_formula_units_Z 2
_cell_length_a 11.150(3)
_cell_length_b 18.158(5)
_cell_length_c 11.986(3)
_cell_measurement_reflns_used 6074
_cell_measurement_temperature 296(2)
_cell_measurement_theta_max 27.08
_cell_measurement_theta_min 2.36
_cell_volume 2409.0(11)
_computing_cell_refinement 'Bruker SAINT'
_computing_data_collection 'Bruker APEX2'
_computing_data_reduction 'Bruker SAINT'
_computing_molecular_graphics 'Bruker SHELXTL'
_computing_publication_material 'Bruker SHELXTL'
_computing_structure_refinement 'SHELXL-2014/7 (Sheldrick, 2014)'
_computing_structure_solution 'SHELXS-2014/7 (Sheldrick, 2014)'
_diffrn_ambient_temperature 296(2)
_diffrn_measured_fraction_theta_full 0.981
_diffrn_measured_fraction_theta_max 0.960
_diffrn_measurement_device_type 'Bruker APEX-II CCD'
_diffrn_measurement_method '\f and \w scans'
_diffrn_radiation_type MoK\a
_diffrn_radiation_wavelength 0.71073
_diffrn_reflns_av_R_equivalents 0.0272
_diffrn_reflns_av_unetI/netI 0.0493
_diffrn_reflns_Laue_measured_fraction_full 0.981
_diffrn_reflns_Laue_measured_fraction_max 0.960
_diffrn_reflns_limit_h_max 14
_diffrn_reflns_limit_h_min -14
_diffrn_reflns_limit_k_max 24
_diffrn_reflns_limit_k_min -16
_diffrn_reflns_limit_l_max 15
_diffrn_reflns_limit_l_min -15
_diffrn_reflns_number 14930
_diffrn_reflns_point_group_measured_fraction_full 0.981
_diffrn_reflns_point_group_measured_fraction_max 0.961
_diffrn_reflns_theta_full 25.242
_diffrn_reflns_theta_max 28.352
_diffrn_reflns_theta_min 1.712
_exptl_absorpt_coefficient_mu 1.167
_exptl_absorpt_correction_type none
_exptl_crystal_colour colourless
_exptl_crystal_density_diffrn 1.646
_exptl_crystal_description block
_exptl_crystal_F_000 1208
_exptl_crystal_size_max 0.200
_exptl_crystal_size_mid 0.150
_exptl_crystal_size_min 0.140
_refine_diff_density_max 2.039
_refine_diff_density_min -0.669
_refine_diff_density_rms 0.138
_refine_ls_abs_structure_details
;
 Refined as an inversion twin.
;
_refine_ls_abs_structure_Flack 0.08(4)
_refine_ls_extinction_method none
_refine_ls_goodness_of_fit_ref 1.088
_refine_ls_hydrogen_treatment constr
_refine_ls_matrix_type full
_refine_ls_number_parameters 598
_refine_ls_number_reflns 8794
_refine_ls_number_restraints 1
_refine_ls_restrained_S_all 1.088
_refine_ls_R_factor_all 0.0531
_refine_ls_R_factor_gt 0.0466
_refine_ls_shift/su_max 0.000
_refine_ls_shift/su_mean 0.000
_refine_ls_structure_factor_coef Fsqd
_refine_ls_weighting_details 'w=1/[\s^2^(Fo^2^)+(0.0764P)^2^+4.4905P] where P=(Fo^2^+2Fc^2^)/3'
_refine_ls_weighting_scheme calc
_refine_ls_wR_factor_gt 0.1341
_refine_ls_wR_factor_ref 0.1442
_reflns_Friedel_coverage 0.943
_reflns_Friedel_fraction_full 0.982
_reflns_Friedel_fraction_max 0.962
_reflns_number_gt 8028
_reflns_number_total 8794
_reflns_threshold_expression 'I > 2\s(I)'
_cod_data_source_file c8dt04051f2.cif
_cod_data_source_block 1_CCDC4
_cod_original_cell_volume 2408.9(12)
_cod_original_sg_symbol_H-M 'P 21'
_cod_database_code 7701799
_shelx_shelxl_version_number 2014/7
_shelx_space_group_comment
;
The symmetry employed for this shelxl refinement is uniquely defined
by the following loop, which should always be used as a source of
symmetry information in preference to the above space-group names.
They are only intended as comments.
;
_shelx_estimated_absorpt_t_min 0.800
_shelx_estimated_absorpt_t_max 0.854

loop_
_space_group_symop_operation_xyz
'x, y, z'
'-x, y+1/2, -z'

loop_
_atom_site_label
_atom_site_type_symbol
_atom_site_fract_x
_atom_site_fract_y
_atom_site_fract_z
_atom_site_U_iso_or_equiv
_atom_site_adp_type
_atom_site_occupancy
_atom_site_site_symmetry_order
_atom_site_calc_flag
_atom_site_refinement_flags_posn
_atom_site_refinement_flags_adp
C1 C 0.4715(8) 0.2759(6) 0.8597(8) 0.034(2) Uani 1 1 d . .
H1 H 0.5297 0.2390 0.8643 0.041 Uiso 1 1 calc R U
C2 C 0.3852(10) 0.2729(7) 0.9329(8) 0.042(2) Uani 1 1 d . .
H2 H 0.3852 0.2350 0.9851 0.051 Uiso 1 1 calc R U
C3 C 0.2991(9) 0.3276(8) 0.9266(7) 0.041(2) Uani 1 1 d . .
H3 H 0.2396 0.3269 0.9747 0.049 Uiso 1 1 calc R U
C4 C 0.3014(8) 0.3826(5) 0.8496(7) 0.0273(18) Uani 1 1 d . .
C5 C 0.3910(8) 0.3825(5) 0.7792(7) 0.0262(17) Uani 1 1 d . .
H5 H 0.3929 0.4207 0.7277 0.031 Uiso 1 1 calc R U
C6 C 0.2067(8) 0.4428(6) 0.8400(7) 0.0309(18) Uani 1 1 d . .
H6 H 0.2154 0.4722 0.9091 0.037 Uiso 1 1 calc R U
C7 C -0.0015(8) 0.4591(6) 0.8211(7) 0.033(2) Uani 1 1 d . .
H7A H 0.0029 0.4869 0.8906 0.040 Uiso 1 1 calc R U
H7B H -0.0782 0.4333 0.8110 0.040 Uiso 1 1 calc R U
C8 C 0.0056(8) 0.5111(5) 0.7245(7) 0.0279(18) Uani 1 1 d . .
C9 C 0.1312(8) 0.5446(6) 0.7377(9) 0.037(2) Uani 1 1 d . .
H9A H 0.1408 0.5751 0.6729 0.044 Uiso 1 1 calc R U
H9B H 0.1413 0.5758 0.8040 0.044 Uiso 1 1 calc R U
C10 C -0.0885(8) 0.5732(6) 0.7236(7) 0.0333(19) Uani 1 1 d . .
H10A H -0.1679 0.5521 0.7268 0.040 Uiso 1 1 calc R U
H10B H -0.0692 0.6042 0.7893 0.040 Uiso 1 1 calc R U
C11 C -0.0218(9) 0.4697(5) 0.6138(7) 0.0328(19) Uani 1 1 d . .
H11A H 0.0398 0.4326 0.6083 0.039 Uiso 1 1 calc R U
H11B H -0.0990 0.4447 0.6122 0.039 Uiso 1 1 calc R U
C12 C -0.1152(7) 0.5733(6) 0.5255(7) 0.0296(18) Uani 1 1 d . .
H12 H -0.1947 0.5501 0.5242 0.035 Uiso 1 1 calc R U
C13 C 1.0332(8) 0.1210(5) 0.6489(7) 0.0296(18) Uani 1 1 d . .
H13 H 0.9776 0.0826 0.6426 0.036 Uiso 1 1 calc R U
C14 C 1.1149(8) 0.1246(6) 0.5711(7) 0.0312(19) Uani 1 1 d . .
C15 C 1.1985(11) 0.1826(8) 0.5808(9) 0.051(3) Uani 1 1 d . .
H15 H 1.2567 0.1868 0.5317 0.061 Uiso 1 1 calc R U
C16 C 1.1914(12) 0.2332(9) 0.6657(10) 0.062(4) Uani 1 1 d . .
H16 H 1.2462 0.2720 0.6750 0.075 Uiso 1 1 calc R U
C17 C 1.1054(11) 0.2268(8) 0.7356(9) 0.052(3) Uani 1 1 d . .
H17 H 1.0991 0.2641 0.7878 0.062 Uiso 1 1 calc R U
C18 C 0.7496(10) 0.2130(6) 1.0761(9) 0.040(2) Uani 1 1 d . .
H18 H 0.8076 0.2499 1.0778 0.048 Uiso 1 1 calc R U
C19 C 0.6626(10) 0.2193(6) 1.1464(9) 0.043(2) Uani 1 1 d . .
H19 H 0.6613 0.2597 1.1940 0.052 Uiso 1 1 calc R U
C20 C 0.5778(8) 0.1653(7) 1.1453(8) 0.040(2) Uani 1 1 d . .
H20 H 0.5194 0.1675 1.1944 0.048 Uiso 1 1 calc R U
C21 C 0.5789(8) 0.1069(6) 1.0702(7) 0.0327(19) Uani 1 1 d . .
C22 C 0.6692(8) 0.1059(5) 1.0033(7) 0.0291(18) Uani 1 1 d . .
H22 H 0.6708 0.0671 0.9528 0.035 Uiso 1 1 calc R U
C23 C 0.4795(8) 0.0505(6) 1.0640(7) 0.0324(19) Uani 1 1 d . .
H23 H 0.4842 0.0233 1.1350 0.039 Uiso 1 1 calc R U
C24 C 0.2703(8) 0.0385(6) 1.0374(8) 0.037(2) Uani 1 1 d . .
H24A H 0.1953 0.0658 1.0228 0.044 Uiso 1 1 calc R U
H24B H 0.2698 0.0127 1.1082 0.044 Uiso 1 1 calc R U
C25 C 0.2783(8) -0.0175(5) 0.9431(7) 0.0293(18) Uani 1 1 d . .
C26 C 0.4039(9) -0.0522(6) 0.9630(9) 0.037(2) Uani 1 1 d . .
H26A H 0.4097 -0.0824 1.0303 0.045 Uiso 1 1 calc R U
H26B H 0.4157 -0.0839 0.9002 0.045 Uiso 1 1 calc R U
C27 C 0.1816(9) -0.0750(6) 0.9425(8) 0.036(2) Uani 1 1 d . .
H27A H 0.1947 -0.1038 1.0111 0.044 Uiso 1 1 calc R U
H27B H 0.1032 -0.0515 0.9393 0.044 Uiso 1 1 calc R U
C28 C 0.1676(8) -0.0824(6) 0.7454(8) 0.035(2) Uani 1 1 d . .
H28 H 0.0885 -0.0582 0.7365 0.042 Uiso 1 1 calc R U
C29 C 0.2591(10) 0.0218(6) 0.8305(7) 0.037(2) Uani 1 1 d . .
H29A H 0.1825 0.0477 0.8233 0.045 Uiso 1 1 calc R U
H29B H 0.3228 0.0578 0.8265 0.045 Uiso 1 1 calc R U
C30 C 0.8099(9) 0.2595(6) 0.5077(8) 0.040(2) Uani 1 1 d . .
H30 H 0.8047 0.2239 0.5627 0.047 Uiso 1 1 calc R U
C31 C 0.8873(9) 0.2468(7) 0.4290(8) 0.042(2) Uani 1 1 d . .
H31 H 0.9344 0.2044 0.4312 0.050 Uiso 1 1 calc R U
C32 C 0.8927(8) 0.2987(7) 0.3473(8) 0.038(2) Uani 1 1 d . .
H32 H 0.9427 0.2916 0.2915 0.046 Uiso 1 1 calc R U
C33 C 0.8249(8) 0.3608(6) 0.3478(7) 0.0312(19) Uani 1 1 d . .
C34 C 0.7510(8) 0.3709(6) 0.4289(7) 0.0324(19) Uani 1 1 d . .
H34 H 0.7059 0.4140 0.4284 0.039 Uiso 1 1 calc R U
C35 C 0.5597(9) 0.1455(5) 0.6035(8) 0.038(2) Uani 1 1 d . .
C36 C 0.5425(15) 0.1123(7) 0.7149(10) 0.063(4) Uani 1 1 d . .
H36A H 0.4674 0.1287 0.7400 0.076 Uiso 1 1 calc R U
H36B H 0.6090 0.1248 0.7715 0.076 Uiso 1 1 calc R U
C37 C 0.539(2) 0.0310(9) 0.6909(13) 0.093(6) Uani 1 1 d . .
H37A H 0.5835 0.0042 0.7529 0.112 Uiso 1 1 calc R U
H37B H 0.4567 0.0134 0.6806 0.112 Uiso 1 1 calc R U
C38 C 0.5955(15) 0.0201(8) 0.5888(13) 0.071(4) Uani 1 1 d . .
H38A H 0.6790 0.0047 0.6058 0.086 Uiso 1 1 calc R U
H38B H 0.5520 -0.0164 0.5404 0.086 Uiso 1 1 calc R U
C39 C 0.617(3) 0.1027(11) 0.4253(16) 0.152(13) Uani 1 1 d . .
H39A H 0.5479 0.1221 0.3788 0.228 Uiso 1 1 calc R U
H39B H 0.6395 0.0564 0.3954 0.228 Uiso 1 1 calc R U
H39C H 0.6830 0.1367 0.4267 0.228 Uiso 1 1 calc R U
C40 C 0.3784(8) 0.3324(7) 0.4276(7) 0.0378(19) Uani 1 1 d . .
C41 C 0.4368(13) 0.2945(12) 0.3359(11) 0.088(6) Uani 1 1 d . .
H41A H 0.5028 0.3240 0.3145 0.105 Uiso 1 1 calc R U
H41B H 0.4685 0.2468 0.3615 0.105 Uiso 1 1 calc R U
C42 C 0.3422(15) 0.2856(17) 0.2399(13) 0.138(12) Uani 1 1 d . .
H42A H 0.3281 0.2338 0.2235 0.166 Uiso 1 1 calc R U
H42B H 0.3664 0.3093 0.1736 0.166 Uiso 1 1 calc R U
C43 C 0.2288(12) 0.3213(13) 0.2729(11) 0.091(6) Uani 1 1 d . .
H43A H 0.2046 0.3628 0.2244 0.109 Uiso 1 1 calc R U
H43B H 0.1628 0.2862 0.2686 0.109 Uiso 1 1 calc R U
C44 C 0.1794(11) 0.3799(9) 0.4537(12) 0.069(4) Uani 1 1 d . .
H44A H 0.2212 0.3951 0.5247 0.103 Uiso 1 1 calc R U
H44B H 0.1168 0.3456 0.4661 0.103 Uiso 1 1 calc R U
H44C H 0.1442 0.4222 0.4142 0.103 Uiso 1 1 calc R U
Cd1 Cd 0.60687(5) 0.32917(3) 0.64539(5) 0.03001(15) Uani 1 1 d . .
Cd2 Cd 0.90420(5) 0.16079(4) 0.87911(5) 0.03468(17) Uani 1 1 d . .
Cl1 Cl 0.7794(2) 0.27407(18) 0.7942(2) 0.0487(6) Uani 1 1 d . .
Cl2 Cl 0.6323(3) 0.46557(16) 0.6578(2) 0.0468(6) Uani 1 1 d . .
Cl3 Cl 1.0591(2) 0.2064(2) 1.0259(2) 0.0521(7) Uani 1 1 d . .
Cl4 Cl 0.8710(3) 0.02831(19) 0.8353(3) 0.0623(8) Uani 1 1 d . .
N1 N 0.4767(5) 0.3287(6) 0.7822(5) 0.0231(13) Uani 1 1 d . .
N2 N 1.0289(7) 0.1700(6) 0.7339(7) 0.0347(19) Uani 1 1 d . .
N3 N 0.7563(6) 0.1572(6) 1.0054(5) 0.0287(15) Uani 1 1 d . .
N4 N 0.7408(6) 0.3206(5) 0.5101(6) 0.0284(16) Uani 1 1 d . .
N5 N 0.5871(11) 0.0921(5) 0.5374(8) 0.056(3) Uani 1 1 d . .
N6 N 0.2629(8) 0.3454(7) 0.3881(7) 0.055(3) Uani 1 1 d . .
O1 O 0.2216(5) 0.4883(4) 0.7482(6) 0.0364(15) Uani 1 1 d . .
O2 O 0.0943(5) 0.4073(4) 0.8281(5) 0.0326(14) Uani 1 1 d . .
O3 O -0.0258(6) 0.5191(4) 0.5188(5) 0.0374(15) Uani 1 1 d . .
O4 O -0.0898(6) 0.6172(4) 0.6235(5) 0.0321(13) Uani 1 1 d . .
O5 O 0.3697(6) 0.0884(4) 1.0457(6) 0.0369(15) Uani 1 1 d . .
O6 O 0.4955(6) 0.0017(4) 0.9755(5) 0.0358(14) Uani 1 1 d . .
O7 O 0.2598(6) -0.0305(4) 0.7402(5) 0.0368(15) Uani 1 1 d . .
O8 O 0.1844(6) -0.1224(4) 0.8469(5) 0.0356(15) Uani 1 1 d . .
O9 O 0.5542(9) 0.2099(5) 0.5788(7) 0.059(2) Uani 1 1 d . .
O10 O 0.4253(7) 0.3493(4) 0.5213(6) 0.0483(18) Uani 1 1 d . .

loop_
_atom_site_aniso_label
_atom_site_aniso_U_11
_atom_site_aniso_U_22
_atom_site_aniso_U_33
_atom_site_aniso_U_23
_atom_site_aniso_U_13
_atom_site_aniso_U_12
C1 0.034(4) 0.040(5) 0.028(4) 0.000(4) 0.006(4) 0.012(4)
C2 0.047(5) 0.053(7) 0.026(4) 0.015(4) 0.006(4) 0.005(5)
C3 0.052(5) 0.046(6) 0.025(4) 0.007(5) 0.006(4) -0.001(6)
C4 0.027(4) 0.032(5) 0.023(4) -0.002(3) 0.003(3) -0.005(3)
C5 0.027(4) 0.024(4) 0.027(4) 0.003(3) 0.001(3) 0.001(3)
C6 0.031(4) 0.038(5) 0.025(4) -0.002(4) 0.008(3) -0.009(4)
C7 0.027(4) 0.042(6) 0.033(4) 0.008(4) 0.013(3) 0.001(4)
C8 0.028(4) 0.034(5) 0.022(4) 0.004(3) 0.006(3) 0.002(3)
C9 0.036(4) 0.035(5) 0.041(5) 0.011(4) 0.010(4) -0.001(4)
C10 0.033(4) 0.042(5) 0.027(4) 0.000(4) 0.014(3) 0.003(4)
C11 0.038(4) 0.030(5) 0.031(4) 0.000(4) 0.007(3) 0.007(4)
C12 0.027(4) 0.038(5) 0.024(4) -0.004(4) 0.005(3) -0.003(4)
C13 0.027(4) 0.029(5) 0.032(4) 0.002(4) 0.001(3) -0.004(3)
C14 0.028(4) 0.036(5) 0.028(4) -0.005(4) -0.004(3) -0.001(4)
C15 0.054(6) 0.063(9) 0.037(5) -0.011(5) 0.008(5) -0.024(6)
C16 0.069(8) 0.076(10) 0.044(6) -0.021(6) 0.018(6) -0.043(7)
C17 0.062(7) 0.058(8) 0.037(5) -0.015(5) 0.015(5) -0.027(6)
C18 0.050(6) 0.031(5) 0.039(5) -0.005(4) 0.003(4) -0.003(4)
C19 0.053(6) 0.034(5) 0.043(5) -0.013(4) 0.006(4) -0.001(5)
C20 0.033(4) 0.045(6) 0.044(5) -0.007(6) 0.015(3) 0.002(5)
C21 0.039(5) 0.036(5) 0.022(4) 0.001(4) 0.000(3) 0.007(4)
C22 0.033(4) 0.033(5) 0.022(4) 0.001(3) 0.007(3) 0.008(4)
C23 0.034(4) 0.038(5) 0.025(4) 0.001(4) 0.006(3) 0.001(4)
C24 0.034(4) 0.046(6) 0.033(4) -0.007(4) 0.012(4) 0.001(4)
C25 0.034(4) 0.028(5) 0.026(4) -0.002(3) 0.004(3) 0.005(4)
C26 0.039(5) 0.028(5) 0.044(5) -0.002(4) 0.003(4) 0.005(4)
C27 0.044(5) 0.039(5) 0.030(4) 0.000(4) 0.019(4) -0.001(4)
C28 0.032(4) 0.042(6) 0.032(4) 0.004(4) 0.004(3) 0.006(4)
C29 0.053(5) 0.030(5) 0.028(4) 0.000(4) 0.005(4) 0.000(4)
C30 0.044(5) 0.041(6) 0.033(5) 0.009(4) 0.004(4) 0.008(4)
C31 0.041(5) 0.054(7) 0.032(5) 0.005(4) 0.009(4) 0.025(5)
C32 0.029(4) 0.053(7) 0.034(5) 0.001(4) 0.011(4) 0.010(4)
C33 0.026(4) 0.040(5) 0.028(4) -0.008(4) 0.008(3) -0.005(4)
C34 0.032(4) 0.039(5) 0.027(4) 0.002(4) 0.011(3) 0.004(4)
C35 0.040(4) 0.028(5) 0.044(5) -0.004(4) -0.002(4) -0.006(4)
C36 0.100(10) 0.049(7) 0.046(6) -0.008(5) 0.029(6) -0.019(7)
C37 0.167(18) 0.060(10) 0.062(8) 0.003(7) 0.049(10) -0.032(11)
C38 0.097(11) 0.036(7) 0.081(9) -0.009(6) 0.009(8) 0.013(7)
C39 0.31(4) 0.079(13) 0.093(13) -0.042(11) 0.13(2) -0.074(18)
C40 0.033(4) 0.046(5) 0.033(4) 0.000(5) -0.002(3) 0.009(5)
C41 0.061(8) 0.150(18) 0.051(7) -0.022(9) 0.000(6) 0.046(10)
C42 0.074(10) 0.28(3) 0.056(9) -0.064(14) 0.007(7) 0.060(15)
C43 0.063(7) 0.156(19) 0.049(6) -0.039(10) -0.016(6) 0.006(10)
C44 0.045(6) 0.090(12) 0.072(8) -0.033(8) 0.008(6) 0.002(7)
Cd1 0.0316(3) 0.0326(3) 0.0269(3) 0.0018(3) 0.0075(2) 0.0028(3)
Cd2 0.0330(3) 0.0405(4) 0.0312(3) -0.0006(3) 0.0067(2) 0.0020(3)
Cl1 0.0456(13) 0.0622(18) 0.0378(12) 0.0136(12) 0.0034(10) 0.0201(12)
Cl2 0.0479(13) 0.0366(14) 0.0584(15) -0.0094(11) 0.0169(11) -0.0108(11)
Cl3 0.0444(13) 0.071(2) 0.0383(12) 0.0053(12) -0.0067(10) -0.0055(13)
Cl4 0.0666(18) 0.0456(17) 0.082(2) -0.0133(15) 0.0387(16) -0.0067(15)
N1 0.017(3) 0.027(3) 0.027(3) -0.002(4) 0.006(2) 0.002(3)
N2 0.032(3) 0.034(5) 0.039(4) -0.004(4) 0.007(3) -0.001(4)
N3 0.039(3) 0.026(4) 0.022(3) -0.005(3) 0.006(3) 0.005(4)
N4 0.029(3) 0.027(5) 0.028(3) 0.007(3) 0.001(2) 0.002(3)
N5 0.085(7) 0.032(5) 0.052(5) -0.003(4) 0.018(5) -0.006(5)
N6 0.040(4) 0.082(8) 0.042(4) -0.018(5) -0.004(3) 0.004(5)
O1 0.024(3) 0.032(4) 0.053(4) 0.017(3) 0.006(3) 0.001(3)
O2 0.028(3) 0.038(4) 0.034(3) 0.007(3) 0.011(2) -0.004(3)
O3 0.051(4) 0.037(4) 0.025(3) 0.001(3) 0.008(3) 0.010(3)
O4 0.037(3) 0.028(3) 0.031(3) 0.000(3) 0.003(2) 0.005(3)
O5 0.036(3) 0.035(4) 0.040(3) -0.007(3) 0.007(3) 0.006(3)
O6 0.031(3) 0.036(4) 0.042(3) -0.005(3) 0.010(3) 0.007(3)
O7 0.050(4) 0.033(4) 0.029(3) 0.003(3) 0.013(3) -0.007(3)
O8 0.046(4) 0.035(4) 0.027(3) -0.003(3) 0.011(3) -0.005(3)
O9 0.087(6) 0.033(4) 0.056(5) -0.007(4) 0.000(4) -0.003(4)
O10 0.052(4) 0.045(5) 0.043(4) -0.007(3) -0.013(3) 0.013(3)

loop_
_atom_type_symbol
_atom_type_description
_atom_type_scat_dispersion_real
_atom_type_scat_dispersion_imag
_atom_type_scat_source
C C 0.0033 0.0016 'International Tables Vol C Tables 4.2.6.8 and 6.1.1.4'
H H 0.0000 0.0000 'International Tables Vol C Tables 4.2.6.8 and 6.1.1.4'
N N 0.0061 0.0033 'International Tables Vol C Tables 4.2.6.8 and 6.1.1.4'
O O 0.0106 0.0060 'International Tables Vol C Tables 4.2.6.8 and 6.1.1.4'
Cl Cl 0.1484 0.1585 'International Tables Vol C Tables 4.2.6.8 and 6.1.1.4'
Cd Cd -0.8075 1.2024 'International Tables Vol C Tables 4.2.6.8 and 6.1.1.4'

loop_
_geom_angle_atom_site_label_1
_geom_angle_atom_site_label_2
_geom_angle_atom_site_label_3
_geom_angle
_geom_angle_site_symmetry_3
N1 C1 C2 124.1(9) .
C3 C2 C1 118.1(10) .
C4 C3 C2 119.7(9) .
C3 C4 C5 119.1(9) .
C3 C4 C6 120.7(8) .
C5 C4 C6 120.2(8) .
N1 C5 C4 122.7(8) .
O2 C6 O1 112.3(7) .
O2 C6 C4 106.5(8) .
O1 C6 C4 109.7(7) .
O2 C7 C8 110.6(7) .
C7 C8 C9 107.8(7) .
C7 C8 C11 109.8(8) .
C9 C8 C11 112.0(8) .
C7 C8 C10 111.5(7) .
C9 C8 C10 109.0(8) .
C11 C8 C10 106.9(7) .
O1 C9 C8 110.7(8) .
O4 C10 C8 110.6(6) .
O3 C11 C8 111.3(8) .
O3 C12 O4 111.6(7) .
O3 C12 C14 109.0(7) 2_656
O4 C12 C14 105.9(8) 2_656
N2 C13 C14 124.1(9) .
C13 C14 C15 117.8(9) .
C13 C14 C12 124.0(8) 2_646
C15 C14 C12 118.1(9) 2_646
C16 C15 C14 117.6(10) .
C17 C16 C15 120.5(11) .
N2 C17 C16 123.7(11) .
N3 C18 C19 123.9(10) .
C20 C19 C18 118.5(10) .
C19 C20 C21 119.7(9) .
C22 C21 C20 117.2(9) .
C22 C21 C23 123.6(9) .
C20 C21 C23 119.1(8) .
N3 C22 C21 124.3(9) .
O5 C23 O6 112.3(7) .
O5 C23 C21 107.4(8) .
O6 C23 C21 107.8(7) .
O5 C24 C25 111.1(7) .
C27 C25 C29 107.4(8) .
C27 C25 C26 111.0(8) .
C29 C25 C26 111.2(8) .
C27 C25 C24 111.1(7) .
C29 C25 C24 109.2(8) .
C26 C25 C24 107.0(8) .
O6 C26 C25 111.7(8) .
O8 C27 C25 109.6(7) .
O7 C28 O8 111.3(7) .
O7 C28 C33 108.3(7) 2_646
O8 C28 C33 105.7(8) 2_646
O7 C29 C25 110.2(8) .
N4 C30 C31 124.0(9) .
C32 C31 C30 117.6(10) .
C33 C32 C31 119.8(9) .
C32 C33 C34 120.0(9) .
C32 C33 C28 118.4(8) 2_656
C34 C33 C28 121.5(9) 2_656
N4 C34 C33 122.4(9) .
O9 C35 N5 125.2(10) .
O9 C35 C36 126.9(10) .
N5 C35 C36 107.8(9) .
C35 C36 C37 103.1(9) .
C38 C37 C36 107.0(11) .
N5 C38 C37 102.9(11) .
O10 C40 N6 124.6(9) .
O10 C40 C41 127.7(9) .
N6 C40 C41 107.7(9) .
C42 C41 C40 106.7(10) .
C41 C42 C43 106.9(11) .
N6 C43 C42 104.2(10) .
N1 Cd1 N4 175.9(4) .
N1 Cd1 O9 94.9(3) .
N4 Cd1 O9 81.8(3) .
N1 Cd1 O10 83.4(2) .
N4 Cd1 O10 98.2(3) .
O9 Cd1 O10 76.8(3) .
N1 Cd1 Cl2 92.1(3) .
N4 Cd1 Cl2 91.7(2) .
O9 Cd1 Cl2 162.5(2) .
O10 Cd1 Cl2 88.1(2) .
N1 Cd1 Cl1 89.34(18) .
N4 Cd1 Cl1 88.24(18) .
O9 Cd1 Cl1 90.7(2) .
O10 Cd1 Cl1 164.9(2) .
Cl2 Cd1 Cl1 105.41(11) .
N2 Cd2 N3 171.8(3) .
N2 Cd2 Cl3 94.5(2) .
N3 Cd2 Cl3 92.03(19) .
N2 Cd2 Cl4 89.9(3) .
N3 Cd2 Cl4 90.6(3) .
Cl3 Cd2 Cl4 123.55(13) .
N2 Cd2 Cl1 89.5(3) .
N3 Cd2 Cl1 83.8(2) .
Cl3 Cd2 Cl1 107.96(12) .
Cl4 Cd2 Cl1 128.36(12) .
Cd2 Cl1 Cd1 149.81(14) .
C1 N1 C5 116.2(7) .
C1 N1 Cd1 125.1(7) .
C5 N1 Cd1 118.4(6) .
C17 N2 C13 115.9(8) .
C17 N2 Cd2 118.3(7) .
C13 N2 Cd2 125.7(7) .
C18 N3 C22 116.4(8) .
C18 N3 Cd2 118.9(7) .
C22 N3 Cd2 124.4(6) .
C34 N4 C30 116.2(8) .
C34 N4 Cd1 124.9(7) .
C30 N4 Cd1 118.9(6) .
C35 N5 C39 124.3(12) .
C35 N5 C38 114.8(10) .
C39 N5 C38 120.7(12) .
C40 N6 C44 122.9(9) .
C40 N6 C43 114.4(9) .
C44 N6 C43 122.7(10) .
C6 O1 C9 110.0(7) .
C6 O2 C7 111.1(7) .
C12 O3 C11 110.0(6) .
C12 O4 C10 111.1(7) .
C23 O5 C24 110.9(8) .
C26 O6 C23 111.1(7) .
C28 O7 C29 109.8(7) .
C28 O8 C27 111.5(8) .
C35 O9 Cd1 143.5(8) .
C40 O10 Cd1 140.4(7) .

loop_
_geom_bond_atom_site_label_1
_geom_bond_atom_site_label_2
_geom_bond_distance
_geom_bond_site_symmetry_2
C1 N1 1.341(14) .
C1 C2 1.379(13) .
C2 C3 1.377(17) .
C3 C4 1.363(15) .
C4 C5 1.383(12) .
C4 C6 1.514(13) .
C5 N1 1.363(13) .
C6 O2 1.400(10) .
C6 O1 1.402(11) .
C7 O2 1.418(11) .
C7 C8 1.502(12) .
C8 C9 1.519(13) .
C8 C11 1.523(12) .
C8 C10 1.540(13) .
C9 O1 1.430(12) .
C10 O4 1.439(11) .
C11 O3 1.445(11) .
C12 O3 1.410(11) .
C12 O4 1.420(10) .
C12 C14 1.487(13) 2_656
C13 N2 1.358(13) .
C13 C14 1.381(13) .
C14 C15 1.401(15) .
C14 C12 1.487(13) 2_646
C15 C16 1.382(17) .
C16 C17 1.352(16) .
C17 N2 1.337(15) .
C18 N3 1.329(14) .
C18 C19 1.364(15) .
C19 C20 1.361(16) .
C20 C21 1.392(15) .
C21 C22 1.361(12) .
C21 C23 1.505(14) .
C22 N3 1.343(13) .
C23 O5 1.399(11) .
C23 O6 1.410(11) .
C24 O5 1.426(12) .
C24 C25 1.531(13) .
C25 C27 1.500(13) .
C25 C29 1.518(12) .
C25 C26 1.528(13) .
C26 O6 1.409(12) .
C27 O8 1.436(11) .
C28 O7 1.401(12) .
C28 O8 1.409(11) .
C28 C33 1.530(14) 2_646
C29 O7 1.442(11) .
C30 N4 1.354(14) .
C30 C31 1.373(14) .
C31 C32 1.365(16) .
C32 C33 1.358(15) .
C33 C34 1.360(12) .
C33 C28 1.530(14) 2_656
C34 N4 1.350(12) .
C35 O9 1.206(13) .
C35 N5 1.311(14) .
C35 C36 1.499(15) .
C36 C37 1.50(2) .
C37 C38 1.45(2) .
C38 N5 1.444(17) .
C39 N5 1.435(17) .
C40 O10 1.219(11) .
C40 N6 1.339(12) .
C40 C41 1.509(16) .
C41 C42 1.47(2) .
C42 C43 1.52(2) .
C43 N6 1.454(14) .
C44 N6 1.434(15) .
Cd1 N1 2.317(6) .
Cd1 N4 2.338(7) .
Cd1 O9 2.358(8) .
Cd1 O10 2.392(7) .
Cd1 Cl2 2.495(3) .
Cd1 Cl1 2.656(3) .
Cd2 N2 2.362(8) .
Cd2 N3 2.370(7) .
Cd2 Cl3 2.456(3) .
Cd2 Cl4 2.481(4) .
Cd2 Cl1 2.619(3) .
